data_4067766
loop_
_publ_author_name
'Diebolt, Olivier'
'Jur\<c\'ik, V\'aclav'
'Correa da Costa, Rosenildo'
'Braunstein, Pierre'
'Cavallo, Luigi'
'Nolan, Steven P.'
'Slawin, Alexandra M. Z.'
'Cazin, Catherine S. J.'

_publ_section_title
;
 Mixed Phosphite/N-Heterocyclic Carbene Complexes: Synthesis,
 Characterization and Catalytic Studies
;
_journal_issue 6
_journal_name_full Organometallics
_journal_page_first 1443
_journal_paper_doi 10.1021/om9011196
_journal_volume 29
_journal_year 2010
_chemical_formula_moiety 'C69 H99 Cl2 N2 O3 P Pd,C H2 Cl2'
_chemical_formula_sum 'C70 H101 Cl4 N2 O3 P Pd'
_chemical_formula_weight 1297.70
_chemical_name_systematic
; 
 ? 
;
_space_group_IT_number 14
_symmetry_cell_setting monoclinic
_symmetry_space_group_name_Hall '-P 2yn'
_symmetry_space_group_name_H-M 'P 1 21/n 1'
_atom_sites_solution_hydrogens geom
_atom_sites_solution_primary direct
_atom_sites_solution_secondary difmap
_audit_creation_method SHELXL-97
_cell_angle_alpha 90.00
_cell_angle_beta 104.057(4)
_cell_angle_gamma 90.00
_cell_formula_units_Z 4
_cell_length_a 17.767(3)
_cell_length_b 13.184(2)
_cell_length_c 30.917(6)
_cell_measurement_reflns_used 22328
_cell_measurement_temperature 93(2)
_cell_measurement_theta_max 29.2
_cell_measurement_theta_min 2.1
_cell_volume 7025(2)
_computing_cell_refinement 'CrystalClear (Rigaku Corp., 2004)'
_computing_data_collection 'CrystalClear (Rigaku Corp., 2004)'
_computing_data_reduction 'CrystalClear (Rigaku Corp., 2004)'
_computing_molecular_graphics 'Bruker SHELXTL'
_computing_publication_material 'Bruker SHELXTL'
_computing_structure_refinement 'SHELXL-97 (Sheldrick, 1997)'
_computing_structure_solution 'SHELXS-97 (Sheldrick, 1990)'
_diffrn_ambient_temperature 93(2)
_diffrn_measured_fraction_theta_full 0.992
_diffrn_measured_fraction_theta_max 0.986
_diffrn_measurement_device_type CCD
_diffrn_measurement_method '\w and \f scans'
_diffrn_radiation_monochromator confocal
_diffrn_radiation_source 'rotating anode'
_diffrn_radiation_type MoK\a
_diffrn_radiation_wavelength 0.71073
_diffrn_reflns_av_R_equivalents 0.0411
_diffrn_reflns_av_sigmaI/netI 0.0656
_diffrn_reflns_limit_h_max 21
_diffrn_reflns_limit_h_min -20
_diffrn_reflns_limit_k_max 15
_diffrn_reflns_limit_k_min -12
_diffrn_reflns_limit_l_max 37
_diffrn_reflns_limit_l_min -33
_diffrn_reflns_number 42850
_diffrn_reflns_theta_full 25.00
_diffrn_reflns_theta_max 25.38
_diffrn_reflns_theta_min 2.09
_exptl_absorpt_coefficient_mu 0.483
_exptl_absorpt_correction_T_max 1.000
_exptl_absorpt_correction_T_min 0.810
_exptl_absorpt_correction_type multi-scan
_exptl_absorpt_process_details 'Jacobson, R. (1998) Private communication'
_exptl_crystal_colour Yellow
_exptl_crystal_density_diffrn 1.227
_exptl_crystal_density_method 'not measured'
_exptl_crystal_description Prism
_exptl_crystal_F_000 2752
_exptl_crystal_size_max 0.12
_exptl_crystal_size_mid 0.12
_exptl_crystal_size_min 0.12
_refine_diff_density_max 0.744
_refine_diff_density_min -0.740
_refine_diff_density_rms 0.064
_refine_ls_extinction_method none
_refine_ls_goodness_of_fit_ref 1.008
_refine_ls_hydrogen_treatment constr
_refine_ls_matrix_type full
_refine_ls_number_parameters 730
_refine_ls_number_reflns 12736
_refine_ls_number_restraints 0
_refine_ls_restrained_S_all 1.008
_refine_ls_R_factor_all 0.0537
_refine_ls_R_factor_gt 0.0383
_refine_ls_shift/su_max 0.058
_refine_ls_shift/su_mean 0.003
_refine_ls_structure_factor_coef Fsqd
_refine_ls_weighting_details 'calc w=1/[\s^2^(Fo^2^)+(0.0429P)^2^+0.0941P] where P=(Fo^2^+2Fc^2^)/3'
_refine_ls_weighting_scheme calc
_refine_ls_wR_factor_gt 0.0868
_refine_ls_wR_factor_ref 0.0951
_reflns_number_gt 10171
_reflns_number_total 12736
_reflns_threshold_expression >2sigma(I)
_cod_data_source_file om9011196_si_001.cif
_cod_data_source_block 6e
_cod_depositor_comments
;
The following automatic conversions were performed:

'_symmetry_cell_setting' value 'Monoclinic' changed to 'monoclinic'
according to /home/saulius/struct/CIF-dictionaries/cif_core.dic
dictionary named 'cif_core.dic' version 2.4.1 from 2010-06-29.

Automatic conversion script
Id: cif_fix_values 1715 2011-07-08 13:25:40Z adriana 
;
_cod_original_sg_symbol_H-M P2(1)/n
_cod_database_code 4067766

loop_
_symmetry_equiv_pos_as_xyz
'x, y, z'
'-x+1/2, y+1/2, -z+1/2'
'-x, -y, -z'
'x-1/2, -y-1/2, z-1/2'

loop_
_atom_site_label
_atom_site_type_symbol
_atom_site_fract_x
_atom_site_fract_y
_atom_site_fract_z
_atom_site_U_iso_or_equiv
_atom_site_adp_type
_atom_site_occupancy
_atom_site_symmetry_multiplicity
_atom_site_calc_flag
_atom_site_refinement_flags
Pd1 Pd 0.297323(9) 0.305239(14) 0.129202(6) 0.01569(7) Uani 1 1 d .
Cl1 Cl 0.33897(3) 0.43763(5) 0.09283(2) 0.02207(14) Uani 1 1 d .
Cl2 Cl 0.26338(3) 0.17345(5) 0.16972(2) 0.02244(14) Uani 1 1 d .
C1 C 0.25111(12) 0.40280(18) 0.16656(8) 0.0157(5) Uani 1 1 d .
N1 N 0.17425(10) 0.41384(15) 0.16388(6) 0.0167(4) Uani 1 1 d .
C2 C 0.16266(13) 0.47500(19) 0.19812(8) 0.0204(6) Uani 1 1 d .
H2A H 0.1140 0.4938 0.2034 0.025 Uiso 1 1 calc R
N2 N 0.28661(10) 0.45864(15) 0.20242(6) 0.0181(5) Uani 1 1 d .
C3 C 0.23308(13) 0.50285(19) 0.22257(8) 0.0221(6) Uani 1 1 d .
H3A H 0.2439 0.5444 0.2484 0.027 Uiso 1 1 calc R
C4 C 0.11490(12) 0.37929(18) 0.12544(8) 0.0177(5) Uani 1 1 d .
C5 C 0.06845(12) 0.29606(18) 0.12989(8) 0.0176(5) Uani 1 1 d .
C6 C 0.01594(12) 0.26272(19) 0.09116(8) 0.0207(6) Uani 1 1 d .
H6A H -0.0167 0.2065 0.0928 0.025 Uiso 1 1 calc R
C7 C 0.01051(13) 0.30976(19) 0.05066(9) 0.0230(6) Uani 1 1 d .
H7A H -0.0241 0.2837 0.0246 0.028 Uiso 1 1 calc R
C8 C 0.05487(12) 0.39453(19) 0.04753(8) 0.0207(6) Uani 1 1 d .
H8A H 0.0495 0.4272 0.0196 0.025 Uiso 1 1 calc R
C9 C 0.10766(12) 0.43252(18) 0.08538(8) 0.0185(5) Uani 1 1 d .
C10 C 0.07042(13) 0.24665(19) 0.17434(9) 0.0228(6) Uani 1 1 d .
H10A H 0.1204 0.2659 0.1956 0.027 Uiso 1 1 calc R
C11 C 0.06658(14) 0.1313(2) 0.17194(9) 0.0300(7) Uani 1 1 d .
H11A H 0.1095 0.1056 0.1603 0.045 Uiso 1 1 calc R
H11B H 0.0171 0.1104 0.1522 0.045 Uiso 1 1 calc R
H11C H 0.0707 0.1037 0.2018 0.045 Uiso 1 1 calc R
C12 C 0.00349(14) 0.2890(2) 0.19262(9) 0.0318(7) Uani 1 1 d .
H12A H 0.0068 0.3632 0.1939 0.048 Uiso 1 1 calc R
H12B H 0.0073 0.2620 0.2226 0.048 Uiso 1 1 calc R
H12C H -0.0462 0.2687 0.1730 0.048 Uiso 1 1 calc R
C13 C 0.15020(13) 0.53204(19) 0.08334(8) 0.0215(6) Uani 1 1 d .
H13A H 0.2023 0.5268 0.1046 0.026 Uiso 1 1 calc R
C14 C 0.16297(14) 0.5566(2) 0.03772(9) 0.0289(6) Uani 1 1 d .
H14A H 0.1901 0.6216 0.0390 0.043 Uiso 1 1 calc R
H14B H 0.1127 0.5609 0.0160 0.043 Uiso 1 1 calc R
H14C H 0.1943 0.5031 0.0287 0.043 Uiso 1 1 calc R
C15 C 0.10635(14) 0.6197(2) 0.09911(9) 0.0304(6) Uani 1 1 d .
H15A H 0.1341 0.6834 0.0978 0.046 Uiso 1 1 calc R
H15B H 0.1031 0.6070 0.1299 0.046 Uiso 1 1 calc R
H15C H 0.0539 0.6244 0.0797 0.046 Uiso 1 1 calc R
C16 C 0.36929(12) 0.4830(2) 0.21416(8) 0.0200(6) Uani 1 1 d .
C17 C 0.42118(13) 0.41523(19) 0.24084(8) 0.0214(6) Uani 1 1 d .
C18 C 0.49921(14) 0.4442(2) 0.25222(9) 0.0316(7) Uani 1 1 d .
H18A H 0.5364 0.4012 0.2707 0.038 Uiso 1 1 calc R
C19 C 0.52323(14) 0.5335(2) 0.23723(10) 0.0349(7) Uani 1 1 d .
H19A H 0.5766 0.5512 0.2454 0.042 Uiso 1 1 calc R
C20 C 0.47059(14) 0.5980(2) 0.21037(9) 0.0318(7) Uani 1 1 d .
H20A H 0.4884 0.6591 0.2000 0.038 Uiso 1 1 calc R
C21 C 0.39175(13) 0.5745(2) 0.19835(8) 0.0248(6) Uani 1 1 d .
C22 C 0.39542(13) 0.31802(19) 0.25882(8) 0.0234(6) Uani 1 1 d .
H22A H 0.3411 0.3038 0.2417 0.028 Uiso 1 1 calc R
C23 C 0.39420(17) 0.3320(3) 0.30783(9) 0.0409(8) Uani 1 1 d .
H23A H 0.3615 0.3904 0.3106 0.061 Uiso 1 1 calc R
H23B H 0.4471 0.3439 0.3257 0.061 Uiso 1 1 calc R
H23C H 0.3732 0.2709 0.3185 0.061 Uiso 1 1 calc R
C24 C 0.44522(14) 0.2274(2) 0.25281(9) 0.0321(7) Uani 1 1 d .
H24A H 0.4447 0.2201 0.2212 0.048 Uiso 1 1 calc R
H24B H 0.4244 0.1657 0.2632 0.048 Uiso 1 1 calc R
H24C H 0.4986 0.2381 0.2702 0.048 Uiso 1 1 calc R
C25 C 0.33427(15) 0.6501(2) 0.17094(9) 0.0297(6) Uani 1 1 d .
H25A H 0.2846 0.6129 0.1587 0.036 Uiso 1 1 calc R
C26 C 0.31699(15) 0.7353(2) 0.20090(10) 0.0345(7) Uani 1 1 d .
H26A H 0.2802 0.7833 0.1829 0.052 Uiso 1 1 calc R
H26B H 0.3652 0.7709 0.2148 0.052 Uiso 1 1 calc R
H26C H 0.2945 0.7063 0.2241 0.052 Uiso 1 1 calc R
C27 C 0.36083(18) 0.6942(2) 0.13155(10) 0.0430(8) Uani 1 1 d .
H27A H 0.3218 0.7422 0.1155 0.064 Uiso 1 1 calc R
H27B H 0.3674 0.6393 0.1114 0.064 Uiso 1 1 calc R
H27C H 0.4104 0.7295 0.1424 0.064 Uiso 1 1 calc R
P1 P 0.34276(3) 0.19149(5) 0.08645(2) 0.01498(15) Uani 1 1 d .
O1 O 0.42348(8) 0.13552(12) 0.10662(5) 0.0202(4) Uani 1 1 d .
O2 O 0.28723(8) 0.09636(12) 0.07256(5) 0.0176(4) Uani 1 1 d .
O3 O 0.36038(8) 0.23024(12) 0.04078(5) 0.0173(4) Uani 1 1 d .
C28 C 0.48875(12) 0.17446(19) 0.13795(8) 0.0185(6) Uani 1 1 d .
C29 C 0.50567(12) 0.27585(19) 0.13897(8) 0.0200(6) Uani 1 1 d .
H29A H 0.4715 0.3215 0.1199 0.024 Uiso 1 1 calc R
C30 C 0.57265(13) 0.31193(19) 0.16780(8) 0.0209(6) Uani 1 1 d .
H30A H 0.5835 0.3826 0.1690 0.025 Uiso 1 1 calc R
C31 C 0.62410(12) 0.2455(2) 0.19506(8) 0.0219(6) Uani 1 1 d .
C32 C 0.60366(12) 0.1438(2) 0.19371(8) 0.0220(6) Uani 1 1 d .
H32A H 0.6379 0.0985 0.2129 0.026 Uiso 1 1 calc R
C33 C 0.53605(12) 0.10312(19) 0.16604(8) 0.0196(6) Uani 1 1 d .
C34 C 0.70203(13) 0.2805(2) 0.22600(9) 0.0278(6) Uani 1 1 d .
C35 C 0.71499(16) 0.3932(2) 0.22145(11) 0.0530(10) Uani 1 1 d .
H35A H 0.6726 0.4310 0.2292 0.079 Uiso 1 1 calc R
H35B H 0.7164 0.4086 0.1906 0.079 Uiso 1 1 calc R
H35C H 0.7644 0.4129 0.2416 0.079 Uiso 1 1 calc R
C36 C 0.70229(15) 0.2579(3) 0.27439(9) 0.0454(9) Uani 1 1 d .
H36A H 0.6602 0.2955 0.2825 0.068 Uiso 1 1 calc R
H36B H 0.7521 0.2787 0.2938 0.068 Uiso 1 1 calc R
H36C H 0.6948 0.1850 0.2779 0.068 Uiso 1 1 calc R
C37 C 0.76892(14) 0.2215(3) 0.21375(11) 0.0513(10) Uani 1 1 d .
H37A H 0.8185 0.2431 0.2332 0.077 Uiso 1 1 calc R
H37B H 0.7690 0.2352 0.1826 0.077 Uiso 1 1 calc R
H37C H 0.7618 0.1486 0.2177 0.077 Uiso 1 1 calc R
C38 C 0.51564(13) -0.0094(2) 0.16686(9) 0.0242(6) Uani 1 1 d .
C39 C 0.43669(14) -0.0228(2) 0.17822(10) 0.0358(7) Uani 1 1 d .
H39A H 0.4382 0.0092 0.2070 0.054 Uiso 1 1 calc R
H39B H 0.4254 -0.0952 0.1798 0.054 Uiso 1 1 calc R
H39C H 0.3961 0.0092 0.1550 0.054 Uiso 1 1 calc R
C40 C 0.57566(15) -0.0686(2) 0.20199(10) 0.0375(7) Uani 1 1 d .
H40A H 0.6270 -0.0616 0.1958 0.056 Uiso 1 1 calc R
H40B H 0.5611 -0.1404 0.2009 0.056 Uiso 1 1 calc R
H40C H 0.5772 -0.0414 0.2317 0.056 Uiso 1 1 calc R
C41 C 0.51442(15) -0.0587(2) 0.12133(9) 0.0328(7) Uani 1 1 d .
H41A H 0.5650 -0.0495 0.1145 0.049 Uiso 1 1 calc R
H41B H 0.4741 -0.0266 0.0981 0.049 Uiso 1 1 calc R
H41C H 0.5034 -0.1313 0.1226 0.049 Uiso 1 1 calc R
C42 C 0.28771(12) 0.01912(18) 0.04111(8) 0.0162(5) Uani 1 1 d .
C43 C 0.22304(12) -0.04583(18) 0.03059(8) 0.0164(5) Uani 1 1 d .
C44 C 0.22613(12) -0.12183(18) 0.00004(8) 0.0193(6) Uani 1 1 d .
H44A H 0.1836 -0.1675 -0.0074 0.023 Uiso 1 1 calc R
C45 C 0.28752(12) -0.13635(19) -0.02077(8) 0.0187(5) Uani 1 1 d .
C46 C 0.34935(12) -0.06890(19) -0.00893(8) 0.0209(6) Uani 1 1 d .
H46A H 0.3921 -0.0753 -0.0222 0.025 Uiso 1 1 calc R
C47 C 0.34949(12) 0.00722(18) 0.02183(8) 0.0195(6) Uani 1 1 d .
H47A H 0.3926 0.0518 0.0298 0.023 Uiso 1 1 calc R
C48 C 0.15476(12) -0.03730(19) 0.05273(8) 0.0190(5) Uani 1 1 d .
C49 C 0.11839(13) 0.06970(19) 0.04712(9) 0.0238(6) Uani 1 1 d .
H49A H 0.0998 0.0852 0.0153 0.036 Uiso 1 1 calc R
H49B H 0.1575 0.1198 0.0611 0.036 Uiso 1 1 calc R
H49C H 0.0748 0.0721 0.0614 0.036 Uiso 1 1 calc R
C50 C 0.18363(13) -0.0630(2) 0.10256(8) 0.0252(6) Uani 1 1 d .
H50A H 0.2071 -0.1307 0.1058 0.038 Uiso 1 1 calc R
H50B H 0.1398 -0.0619 0.1166 0.038 Uiso 1 1 calc R
H50C H 0.2223 -0.0128 0.1170 0.038 Uiso 1 1 calc R
C51 C 0.09013(12) -0.1129(2) 0.03219(9) 0.0251(6) Uani 1 1 d .
H51A H 0.0702 -0.0977 0.0004 0.038 Uiso 1 1 calc R
H51B H 0.0479 -0.1072 0.0474 0.038 Uiso 1 1 calc R
H51C H 0.1110 -0.1821 0.0356 0.038 Uiso 1 1 calc R
C52 C 0.28533(13) -0.2238(2) -0.05330(9) 0.0228(6) Uani 1 1 d .
C53 C 0.29954(15) -0.3233(2) -0.02688(9) 0.0308(7) Uani 1 1 d .
H53A H 0.3497 -0.3200 -0.0050 0.046 Uiso 1 1 calc R
H53B H 0.2998 -0.3799 -0.0474 0.046 Uiso 1 1 calc R
H53C H 0.2581 -0.3337 -0.0114 0.046 Uiso 1 1 calc R
C54 C 0.20616(13) -0.2294(2) -0.08744(9) 0.0309(7) Uani 1 1 d .
H54A H 0.1648 -0.2368 -0.0717 0.046 Uiso 1 1 calc R
H54B H 0.2055 -0.2878 -0.1071 0.046 Uiso 1 1 calc R
H54C H 0.1978 -0.1670 -0.1052 0.046 Uiso 1 1 calc R
C55 C 0.34818(14) -0.2135(2) -0.07939(9) 0.0298(7) Uani 1 1 d .
H55A H 0.3994 -0.2108 -0.0585 0.045 Uiso 1 1 calc R
H55B H 0.3395 -0.1511 -0.0971 0.045 Uiso 1 1 calc R
H55C H 0.3458 -0.2720 -0.0992 0.045 Uiso 1 1 calc R
C56 C 0.30744(12) 0.27700(18) 0.00465(8) 0.0180(5) Uani 1 1 d .
C57 C 0.33662(12) 0.31815(18) -0.02903(8) 0.0181(5) Uani 1 1 d .
C58 C 0.28204(12) 0.36243(19) -0.06476(8) 0.0210(6) Uani 1 1 d .
H58A H 0.3003 0.3914 -0.0885 0.025 Uiso 1 1 calc R
C59 C 0.20249(12) 0.36610(19) -0.06723(8) 0.0200(6) Uani 1 1 d .
C60 C 0.17734(13) 0.32278(19) -0.03261(8) 0.0213(6) Uani 1 1 d .
H60A H 0.1236 0.3237 -0.0334 0.026 Uiso 1 1 calc R
C61 C 0.22878(12) 0.27792(18) 0.00335(8) 0.0187(5) Uani 1 1 d .
H61A H 0.2103 0.2482 0.0268 0.022 Uiso 1 1 calc R
C62 C 0.42397(13) 0.3192(2) -0.02797(9) 0.0229(6) Uani 1 1 d .
C63 C 0.46824(13) 0.3774(2) 0.01374(9) 0.0273(6) Uani 1 1 d .
H63A H 0.5238 0.3780 0.0146 0.041 Uiso 1 1 calc R
H63B H 0.4601 0.3439 0.0405 0.041 Uiso 1 1 calc R
H63C H 0.4490 0.4472 0.0125 0.041 Uiso 1 1 calc R
C64 C 0.45509(14) 0.2107(2) -0.02689(10) 0.0324(7) Uani 1 1 d .
H64A H 0.5106 0.2125 -0.0260 0.049 Uiso 1 1 calc R
H64B H 0.4273 0.1743 -0.0537 0.049 Uiso 1 1 calc R
H64C H 0.4473 0.1758 -0.0003 0.049 Uiso 1 1 calc R
C65 C 0.44000(14) 0.3721(2) -0.06912(10) 0.0377(8) Uani 1 1 d .
H65A H 0.4959 0.3714 -0.0672 0.057 Uiso 1 1 calc R
H65B H 0.4217 0.4424 -0.0703 0.057 Uiso 1 1 calc R
H65C H 0.4127 0.3362 -0.0961 0.057 Uiso 1 1 calc R
C66 C 0.14477(13) 0.4164(2) -0.10680(8) 0.0238(6) Uani 1 1 d .
C67 C 0.18478(15) 0.4669(2) -0.13966(9) 0.0321(7) Uani 1 1 d .
H67A H 0.2208 0.5189 -0.1241 0.048 Uiso 1 1 calc R
H67B H 0.1457 0.4985 -0.1638 0.048 Uiso 1 1 calc R
H67C H 0.2135 0.4158 -0.1521 0.048 Uiso 1 1 calc R
C68 C 0.09877(14) 0.4980(2) -0.08873(9) 0.0284(6) Uani 1 1 d .
H68A H 0.1345 0.5500 -0.0729 0.043 Uiso 1 1 calc R
H68B H 0.0714 0.4668 -0.0682 0.043 Uiso 1 1 calc R
H68C H 0.0611 0.5294 -0.1136 0.043 Uiso 1 1 calc R
C69 C 0.08850(14) 0.3347(2) -0.13199(9) 0.0318(7) Uani 1 1 d .
H69A H 0.1180 0.2826 -0.1434 0.048 Uiso 1 1 calc R
H69B H 0.0512 0.3662 -0.1570 0.048 Uiso 1 1 calc R
H69C H 0.0607 0.3036 -0.1116 0.048 Uiso 1 1 calc R
C70 C 0.69736(15) 0.4173(2) 0.41551(10) 0.0404(8) Uani 1 1 d .
H70A H 0.7257 0.4561 0.4419 0.048 Uiso 1 1 calc R
H70B H 0.7035 0.3443 0.4230 0.048 Uiso 1 1 calc R
Cl3 Cl 0.59858(5) 0.44889(7) 0.40418(4) 0.0737(3) Uani 1 1 d .
Cl4 Cl 0.73817(8) 0.44240(9) 0.37104(4) 0.0923(4) Uani 1 1 d .

loop_
_atom_site_aniso_label
_atom_site_aniso_U_11
_atom_site_aniso_U_22
_atom_site_aniso_U_33
_atom_site_aniso_U_23
_atom_site_aniso_U_13
_atom_site_aniso_U_12
Pd1 0.01585(11) 0.01526(13) 0.01508(12) -0.00209(7) 0.00207(8) 0.00020(7)
Cl1 0.0257(3) 0.0173(4) 0.0243(3) 0.0003(3) 0.0083(2) -0.0011(2)
Cl2 0.0279(3) 0.0200(4) 0.0200(3) 0.0001(3) 0.0071(2) -0.0012(2)
C1 0.0172(12) 0.0161(14) 0.0142(13) 0.0024(10) 0.0045(9) 0.0006(9)
N1 0.0190(10) 0.0162(12) 0.0146(11) -0.0009(9) 0.0033(8) -0.0010(8)
C2 0.0232(13) 0.0224(15) 0.0176(14) -0.0016(11) 0.0087(10) 0.0029(10)
N2 0.0191(10) 0.0191(13) 0.0157(11) -0.0029(9) 0.0037(8) -0.0014(8)
C3 0.0266(14) 0.0207(15) 0.0208(15) -0.0068(11) 0.0088(10) 0.0008(10)
C4 0.0132(12) 0.0179(15) 0.0205(14) -0.0034(11) 0.0013(9) 0.0015(9)
C5 0.0133(12) 0.0162(15) 0.0228(14) 0.0017(10) 0.0036(10) 0.0037(9)
C6 0.0151(12) 0.0150(15) 0.0305(15) -0.0035(11) 0.0026(10) -0.0028(9)
C7 0.0205(13) 0.0207(16) 0.0234(15) -0.0060(11) -0.0030(10) 0.0034(10)
C8 0.0231(13) 0.0197(15) 0.0187(14) -0.0001(11) 0.0038(10) 0.0045(10)
C9 0.0167(12) 0.0147(14) 0.0239(14) -0.0015(11) 0.0043(10) 0.0029(9)
C10 0.0198(12) 0.0227(16) 0.0257(15) 0.0040(11) 0.0054(10) -0.0019(10)
C11 0.0336(15) 0.0244(17) 0.0325(17) 0.0059(13) 0.0089(12) -0.0030(11)
C12 0.0347(15) 0.0336(18) 0.0299(17) 0.0082(13) 0.0134(12) 0.0025(12)
C13 0.0208(12) 0.0245(16) 0.0187(14) 0.0057(11) 0.0041(10) -0.0013(10)
C14 0.0295(14) 0.0288(17) 0.0288(16) 0.0074(12) 0.0081(11) -0.0010(11)
C15 0.0399(15) 0.0209(17) 0.0348(17) 0.0030(13) 0.0173(12) -0.0033(11)
C16 0.0189(13) 0.0240(16) 0.0166(13) -0.0090(11) 0.0034(10) -0.0039(10)
C17 0.0219(13) 0.0225(16) 0.0193(14) -0.0105(11) 0.0039(10) 0.0007(10)
C18 0.0239(14) 0.0297(18) 0.0380(18) -0.0108(13) 0.0015(12) 0.0039(11)
C19 0.0201(14) 0.0350(19) 0.050(2) -0.0184(15) 0.0086(12) -0.0061(12)
C20 0.0373(16) 0.0262(18) 0.0354(17) -0.0096(13) 0.0155(13) -0.0113(12)
C21 0.0275(14) 0.0237(16) 0.0231(15) -0.0089(12) 0.0060(11) -0.0050(11)
C22 0.0233(13) 0.0268(16) 0.0184(14) -0.0019(11) 0.0018(10) 0.0039(10)
C23 0.0528(18) 0.046(2) 0.0266(17) -0.0050(15) 0.0139(14) 0.0003(14)
C24 0.0396(16) 0.0280(18) 0.0287(16) 0.0023(13) 0.0085(12) 0.0071(12)
C25 0.0429(16) 0.0206(17) 0.0245(16) 0.0002(12) 0.0060(12) -0.0076(12)
C26 0.0379(16) 0.0299(18) 0.0352(18) 0.0020(14) 0.0078(12) -0.0003(12)
C27 0.070(2) 0.0253(19) 0.0365(19) -0.0050(14) 0.0175(16) -0.0091(14)
P1 0.0133(3) 0.0157(4) 0.0149(3) -0.0024(2) 0.0014(2) 0.0001(2)
O1 0.0156(8) 0.0202(10) 0.0215(10) -0.0054(8) -0.0018(7) 0.0020(7)
O2 0.0183(8) 0.0142(10) 0.0201(9) -0.0040(7) 0.0043(6) -0.0001(6)
O3 0.0153(8) 0.0189(10) 0.0173(9) 0.0015(7) 0.0034(6) 0.0007(6)
C28 0.0132(12) 0.0266(16) 0.0150(13) -0.0035(11) 0.0023(9) -0.0005(10)
C29 0.0182(12) 0.0225(16) 0.0195(14) 0.0019(11) 0.0052(10) 0.0047(10)
C30 0.0190(13) 0.0233(16) 0.0220(15) -0.0015(11) 0.0080(10) -0.0046(10)
C31 0.0186(12) 0.0323(17) 0.0155(14) -0.0035(11) 0.0053(10) -0.0028(10)
C32 0.0150(12) 0.0328(17) 0.0181(14) 0.0002(11) 0.0037(10) 0.0053(10)
C33 0.0165(12) 0.0230(15) 0.0188(14) 0.0008(11) 0.0038(9) 0.0018(9)
C34 0.0148(13) 0.0437(19) 0.0225(15) -0.0038(13) -0.0004(10) -0.0035(11)
C35 0.0269(16) 0.058(2) 0.060(2) 0.0046(18) -0.0160(14) -0.0171(14)
C36 0.0319(16) 0.072(3) 0.0267(17) -0.0055(16) -0.0031(12) -0.0132(15)
C37 0.0183(15) 0.091(3) 0.042(2) -0.0199(19) 0.0010(13) -0.0039(15)
C38 0.0224(13) 0.0211(16) 0.0256(15) 0.0023(11) -0.0007(10) 0.0048(10)
C39 0.0374(16) 0.0268(18) 0.0441(19) 0.0064(14) 0.0114(13) -0.0033(12)
C40 0.0426(16) 0.0279(18) 0.0367(18) 0.0095(14) -0.0009(13) 0.0052(12)
C41 0.0353(15) 0.0267(18) 0.0341(17) -0.0032(13) 0.0039(12) 0.0071(12)
C42 0.0190(12) 0.0138(14) 0.0143(13) -0.0019(10) 0.0008(9) 0.0030(9)
C43 0.0139(12) 0.0162(14) 0.0172(13) 0.0013(10) 0.0000(9) 0.0012(9)
C44 0.0174(12) 0.0167(15) 0.0222(14) -0.0008(11) 0.0017(10) -0.0037(9)
C45 0.0169(12) 0.0199(15) 0.0187(14) -0.0027(11) 0.0032(10) 0.0007(10)
C46 0.0162(12) 0.0240(16) 0.0239(14) -0.0021(11) 0.0078(10) 0.0022(10)
C47 0.0148(12) 0.0188(15) 0.0241(15) -0.0018(11) 0.0033(10) 0.0002(9)
C48 0.0165(12) 0.0204(15) 0.0212(14) -0.0013(11) 0.0070(10) -0.0014(9)
C49 0.0208(13) 0.0248(16) 0.0277(15) -0.0013(12) 0.0095(10) 0.0013(10)
C50 0.0296(14) 0.0280(17) 0.0210(15) -0.0027(12) 0.0118(11) -0.0078(11)
C51 0.0224(13) 0.0284(17) 0.0267(15) -0.0062(12) 0.0104(10) -0.0041(10)
C52 0.0204(13) 0.0235(16) 0.0259(15) -0.0050(12) 0.0081(10) 0.0013(10)
C53 0.0364(15) 0.0240(17) 0.0362(18) -0.0044(13) 0.0167(12) 0.0016(12)
C54 0.0315(15) 0.0340(18) 0.0261(16) -0.0135(13) 0.0046(11) -0.0029(12)
C55 0.0293(14) 0.0325(18) 0.0296(17) -0.0115(13) 0.0112(12) -0.0007(11)
C56 0.0200(13) 0.0138(14) 0.0183(14) -0.0003(10) 0.0010(10) 0.0002(9)
C57 0.0198(12) 0.0175(15) 0.0176(14) -0.0031(10) 0.0056(10) -0.0026(9)
C58 0.0268(14) 0.0216(15) 0.0162(14) -0.0022(11) 0.0083(10) 0.0007(10)
C59 0.0230(13) 0.0188(15) 0.0176(14) -0.0053(11) 0.0038(10) 0.0010(10)
C60 0.0194(13) 0.0220(15) 0.0219(15) -0.0028(11) 0.0037(10) 0.0000(10)
C61 0.0212(13) 0.0167(14) 0.0193(14) -0.0022(11) 0.0070(10) -0.0016(10)
C62 0.0190(13) 0.0274(16) 0.0243(15) 0.0022(12) 0.0090(10) 0.0002(10)
C63 0.0214(13) 0.0269(17) 0.0334(16) -0.0001(12) 0.0063(11) -0.0056(10)
C64 0.0233(14) 0.0347(18) 0.0427(19) -0.0060(14) 0.0150(12) -0.0005(11)
C65 0.0254(14) 0.055(2) 0.0346(18) 0.0056(15) 0.0118(12) -0.0039(13)
C66 0.0248(13) 0.0275(16) 0.0181(14) 0.0015(12) 0.0036(10) 0.0046(10)
C67 0.0395(15) 0.0357(19) 0.0201(15) 0.0053(13) 0.0052(12) 0.0082(12)
C68 0.0304(14) 0.0259(17) 0.0260(16) -0.0002(12) 0.0010(11) 0.0073(11)
C69 0.0347(15) 0.0323(18) 0.0227(16) -0.0040(13) -0.0042(11) 0.0054(12)
C70 0.0464(17) 0.0338(19) 0.0374(19) 0.0009(14) 0.0033(14) -0.0073(13)
Cl3 0.0491(5) 0.0551(7) 0.1023(8) -0.0020(6) -0.0097(5) -0.0001(4)
Cl4 0.1571(10) 0.0750(9) 0.0671(7) -0.0143(6) 0.0701(7) -0.0163(7)

loop_
_atom_type_symbol
_atom_type_description
_atom_type_scat_dispersion_real
_atom_type_scat_dispersion_imag
_atom_type_scat_source
C C 0.0033 0.0016 'International Tables Vol C Tables 4.2.6.8 and 6.1.1.4'
H H 0.0000 0.0000 'International Tables Vol C Tables 4.2.6.8 and 6.1.1.4'
N N 0.0061 0.0033 'International Tables Vol C Tables 4.2.6.8 and 6.1.1.4'
O O 0.0106 0.0060 'International Tables Vol C Tables 4.2.6.8 and 6.1.1.4'
P P 0.1023 0.0942 'International Tables Vol C Tables 4.2.6.8 and 6.1.1.4'
Cl Cl 0.1484 0.1585 'International Tables Vol C Tables 4.2.6.8 and 6.1.1.4'
Pd Pd -0.9988 1.0072 'International Tables Vol C Tables 4.2.6.8 and 6.1.1.4'

loop_
_geom_angle_atom_site_label_1
_geom_angle_atom_site_label_2
_geom_angle_atom_site_label_3
_geom_angle
C1 Pd1 P1 176.88(6)
C1 Pd1 Cl1 91.15(7)
P1 Pd1 Cl1 90.83(3)
C1 Pd1 Cl2 88.45(7)
P1 Pd1 Cl2 89.74(3)
Cl1 Pd1 Cl2 175.94(2)
N2 C1 N1 104.7(2)
N2 C1 Pd1 129.69(16)
N1 C1 Pd1 125.00(16)
C1 N1 C2 110.50(18)
C1 N1 C4 122.35(19)
C2 N1 C4 126.35(18)
C3 C2 N1 107.3(2)
C3 C2 H2A 126.4
N1 C2 H2A 126.3
C1 N2 C3 111.29(18)
C1 N2 C16 124.3(2)
C3 N2 C16 123.7(2)
C2 C3 N2 106.2(2)
C2 C3 H3A 126.9
N2 C3 H3A 126.9
C5 C4 C9 123.3(2)
C5 C4 N1 119.5(2)
C9 C4 N1 117.2(2)
C6 C5 C4 116.7(2)
C6 C5 C10 120.4(2)
C4 C5 C10 122.9(2)
C7 C6 C5 121.4(2)
C7 C6 H6A 119.3
C5 C6 H6A 119.3
C6 C7 C8 120.7(2)
C6 C7 H7A 119.6
C8 C7 H7A 119.6
C7 C8 C9 120.5(2)
C7 C8 H8A 119.8
C9 C8 H8A 119.8
C8 C9 C4 117.2(2)
C8 C9 C13 120.7(2)
C4 C9 C13 121.9(2)
C5 C10 C11 113.2(2)
C5 C10 C12 109.1(2)
C11 C10 C12 110.5(2)
C5 C10 H10A 107.9
C11 C10 H10A 107.9
C12 C10 H10A 107.9
C10 C11 H11A 109.5
C10 C11 H11B 109.5
H11A C11 H11B 109.5
C10 C11 H11C 109.5
H11A C11 H11C 109.5
H11B C11 H11C 109.5
C10 C12 H12A 109.5
C10 C12 H12B 109.5
H12A C12 H12B 109.5
C10 C12 H12C 109.5
H12A C12 H12C 109.5
H12B C12 H12C 109.5
C14 C13 C9 114.2(2)
C14 C13 C15 109.7(2)
C9 C13 C15 109.83(19)
C14 C13 H13A 107.6
C9 C13 H13A 107.6
C15 C13 H13A 107.6
C13 C14 H14A 109.5
C13 C14 H14B 109.5
H14A C14 H14B 109.5
C13 C14 H14C 109.5
H14A C14 H14C 109.5
H14B C14 H14C 109.5
C13 C15 H15A 109.5
C13 C15 H15B 109.5
H15A C15 H15B 109.5
C13 C15 H15C 109.5
H15A C15 H15C 109.5
H15B C15 H15C 109.5
C21 C16 C17 123.7(2)
C21 C16 N2 117.3(2)
C17 C16 N2 119.0(2)
C18 C17 C16 116.4(2)
C18 C17 C22 120.6(2)
C16 C17 C22 122.9(2)
C19 C18 C17 121.4(2)
C19 C18 H18A 119.3
C17 C18 H18A 119.3
C18 C19 C20 120.7(2)
C18 C19 H19A 119.6
C20 C19 H19A 119.6
C19 C20 C21 120.8(3)
C19 C20 H20A 119.6
C21 C20 H20A 119.6
C20 C21 C16 117.0(2)
C20 C21 C25 119.7(2)
C16 C21 C25 123.3(2)
C17 C22 C24 112.5(2)
C17 C22 C23 109.9(2)
C24 C22 C23 111.3(2)
C17 C22 H22A 107.6
C24 C22 H22A 107.6
C23 C22 H22A 107.6
C22 C23 H23A 109.5
C22 C23 H23B 109.5
H23A C23 H23B 109.5
C22 C23 H23C 109.5
H23A C23 H23C 109.5
H23B C23 H23C 109.5
C22 C24 H24A 109.5
C22 C24 H24B 109.5
H24A C24 H24B 109.5
C22 C24 H24C 109.5
H24A C24 H24C 109.5
H24B C24 H24C 109.5
C27 C25 C21 113.4(2)
C27 C25 C26 110.4(2)
C21 C25 C26 110.4(2)
C27 C25 H25A 107.5
C21 C25 H25A 107.5
C26 C25 H25A 107.5
C25 C26 H26A 109.5
C25 C26 H26B 109.5
H26A C26 H26B 109.5
C25 C26 H26C 109.5
H26A C26 H26C 109.5
H26B C26 H26C 109.5
C25 C27 H27A 109.5
C25 C27 H27B 109.5
H27A C27 H27B 109.5
C25 C27 H27C 109.5
H27A C27 H27C 109.5
H27B C27 H27C 109.5
O2 P1 O1 100.39(8)
O2 P1 O3 104.77(9)
O1 P1 O3 98.17(9)
O2 P1 Pd1 113.14(6)
O1 P1 Pd1 119.30(7)
O3 P1 Pd1 118.37(7)
C28 O1 P1 127.46(15)
C42 O2 P1 130.49(14)
C56 O3 P1 126.86(14)
C29 C28 C33 122.8(2)
C29 C28 O1 120.6(2)
C33 C28 O1 116.5(2)
C28 C29 C30 120.0(2)
C28 C29 H29A 120.0
C30 C29 H29A 120.0
C29 C30 C31 120.6(2)
C29 C30 H30A 119.7
C31 C30 H30A 119.7
C30 C31 C32 117.5(2)
C30 C31 C34 122.9(2)
C32 C31 C34 119.6(2)
C31 C32 C33 124.6(2)
C31 C32 H32A 117.7
C33 C32 H32A 117.7
C32 C33 C28 114.5(2)
C32 C33 C38 122.2(2)
C28 C33 C38 123.29(19)
C35 C34 C36 108.6(3)
C35 C34 C37 109.2(2)
C36 C34 C37 108.9(2)
C35 C34 C31 111.5(2)
C36 C34 C31 109.7(2)
C37 C34 C31 109.0(2)
C34 C35 H35A 109.5
C34 C35 H35B 109.5
H35A C35 H35B 109.5
C34 C35 H35C 109.5
H35A C35 H35C 109.5
H35B C35 H35C 109.5
C34 C36 H36A 109.5
C34 C36 H36B 109.5
H36A C36 H36B 109.5
C34 C36 H36C 109.5
H36A C36 H36C 109.5
H36B C36 H36C 109.5
C34 C37 H37A 109.5
C34 C37 H37B 109.5
H37A C37 H37B 109.5
C34 C37 H37C 109.5
H37A C37 H37C 109.5
H37B C37 H37C 109.5
C33 C38 C39 110.4(2)
C33 C38 C40 112.2(2)
C39 C38 C40 107.2(2)
C33 C38 C41 110.1(2)
C39 C38 C41 110.4(2)
C40 C38 C41 106.5(2)
C38 C39 H39A 109.5
C38 C39 H39B 109.5
H39A C39 H39B 109.5
C38 C39 H39C 109.5
H39A C39 H39C 109.5
H39B C39 H39C 109.5
C38 C40 H40A 109.5
C38 C40 H40B 109.5
H40A C40 H40B 109.5
C38 C40 H40C 109.5
H40A C40 H40C 109.5
H40B C40 H40C 109.5
C38 C41 H41A 109.5
C38 C41 H41B 109.5
H41A C41 H41B 109.5
C38 C41 H41C 109.5
H41A C41 H41C 109.5
H41B C41 H41C 109.5
C47 C42 C43 121.5(2)
C47 C42 O2 121.26(19)
C43 C42 O2 117.3(2)
C44 C43 C42 115.6(2)
C44 C43 C48 121.53(19)
C42 C43 C48 122.8(2)
C43 C44 C45 124.9(2)
C43 C44 H44A 117.5
C45 C44 H44A 117.5
C46 C45 C44 116.3(2)
C46 C45 C52 123.3(2)
C44 C45 C52 120.4(2)
C47 C46 C45 121.0(2)
C47 C46 H46A 119.5
C45 C46 H46A 119.5
C42 C47 C46 120.7(2)
C42 C47 H47A 119.6
C46 C47 H47A 119.6
C43 C48 C51 111.1(2)
C43 C48 C50 108.85(18)
C51 C48 C50 107.8(2)
C43 C48 C49 111.8(2)
C51 C48 C49 107.22(18)
C50 C48 C49 110.0(2)
C48 C49 H49A 109.5
C48 C49 H49B 109.5
H49A C49 H49B 109.5
C48 C49 H49C 109.5
H49A C49 H49C 109.5
H49B C49 H49C 109.5
C48 C50 H50A 109.5
C48 C50 H50B 109.5
H50A C50 H50B 109.5
C48 C50 H50C 109.5
H50A C50 H50C 109.5
H50B C50 H50C 109.5
C48 C51 H51A 109.5
C48 C51 H51B 109.5
H51A C51 H51B 109.5
C48 C51 H51C 109.5
H51A C51 H51C 109.5
H51B C51 H51C 109.5
C45 C52 C53 108.7(2)
C45 C52 C55 112.0(2)
C53 C52 C55 108.0(2)
C45 C52 C54 111.14(19)
C53 C52 C54 109.2(2)
C55 C52 C54 107.7(2)
C52 C53 H53A 109.5
C52 C53 H53B 109.5
H53A C53 H53B 109.5
C52 C53 H53C 109.5
H53A C53 H53C 109.5
H53B C53 H53C 109.5
C52 C54 H54A 109.5
C52 C54 H54B 109.5
H54A C54 H54B 109.5
C52 C54 H54C 109.5
H54A C54 H54C 109.5
H54B C54 H54C 109.5
C52 C55 H55A 109.5
C52 C55 H55B 109.5
H55A C55 H55B 109.5
C52 C55 H55C 109.5
H55A C55 H55C 109.5
H55B C55 H55C 109.5
C61 C56 C57 122.3(2)
C61 C56 O3 119.9(2)
C57 C56 O3 117.83(19)
C56 C57 C58 116.2(2)
C56 C57 C62 123.1(2)
C58 C57 C62 120.7(2)
C59 C58 C57 123.5(2)
C59 C58 H58A 118.2
C57 C58 H58A 118.2
C60 C59 C58 117.2(2)
C60 C59 C66 121.0(2)
C58 C59 C66 121.8(2)
C59 C60 C61 121.6(2)
C59 C60 H60A 119.2
C61 C60 H60A 119.2
C56 C61 C60 119.3(2)
C56 C61 H61A 120.4
C60 C61 H61A 120.4
C64 C62 C65 107.7(2)
C64 C62 C63 109.8(2)
C65 C62 C63 107.9(2)
C64 C62 C57 110.4(2)
C65 C62 C57 112.0(2)
C63 C62 C57 109.1(2)
C62 C63 H63A 109.5
C62 C63 H63B 109.5
H63A C63 H63B 109.5
C62 C63 H63C 109.5
H63A C63 H63C 109.5
H63B C63 H63C 109.5
C62 C64 H64A 109.5
C62 C64 H64B 109.5
H64A C64 H64B 109.5
C62 C64 H64C 109.5
H64A C64 H64C 109.5
H64B C64 H64C 109.5
C62 C65 H65A 109.5
C62 C65 H65B 109.5
H65A C65 H65B 109.5
C62 C65 H65C 109.5
H65A C65 H65C 109.5
H65B C65 H65C 109.5
C67 C66 C68 108.1(2)
C67 C66 C59 112.83(19)
C68 C66 C59 108.8(2)
C67 C66 C69 108.5(2)
C68 C66 C69 109.59(19)
C59 C66 C69 108.9(2)
C66 C67 H67A 109.5
C66 C67 H67B 109.5
H67A C67 H67B 109.5
C66 C67 H67C 109.5
H67A C67 H67C 109.5
H67B C67 H67C 109.5
C66 C68 H68A 109.5
C66 C68 H68B 109.5
H68A C68 H68B 109.5
C66 C68 H68C 109.5
H68A C68 H68C 109.5
H68B C68 H68C 109.5
C66 C69 H69A 109.5
C66 C69 H69B 109.5
H69A C69 H69B 109.5
C66 C69 H69C 109.5
H69A C69 H69C 109.5
H69B C69 H69C 109.5
Cl4 C70 Cl3 112.76(17)
Cl4 C70 H70A 109.0
Cl3 C70 H70A 109.0
Cl4 C70 H70B 109.0
Cl3 C70 H70B 109.0
H70A C70 H70B 107.8

loop_
_geom_bond_atom_site_label_1
_geom_bond_atom_site_label_2
_geom_bond_distance
Pd1 C1 2.031(2)
Pd1 P1 2.2729(7)
Pd1 Cl1 2.2940(7)
Pd1 Cl2 2.3063(7)
C1 N2 1.352(3)
C1 N1 1.356(3)
N1 C2 1.386(3)
N1 C4 1.457(3)
C2 C3 1.346(3)
C2 H2A 0.9500
N2 C3 1.386(3)
N2 C16 1.461(3)
C3 H3A 0.9500
C4 C5 1.400(3)
C4 C9 1.402(3)
C5 C6 1.398(3)
C5 C10 1.514(3)
C6 C7 1.379(4)
C6 H6A 0.9500
C7 C8 1.385(3)
C7 H7A 0.9500
C8 C9 1.402(3)
C8 H8A 0.9500
C9 C13 1.523(3)
C10 C11 1.523(4)
C10 C12 1.540(3)
C10 H10A 1.0000
C11 H11A 0.9800
C11 H11B 0.9800
C11 H11C 0.9800
C12 H12A 0.9800
C12 H12B 0.9800
C12 H12C 0.9800
C13 C14 1.517(3)
C13 C15 1.538(4)
C13 H13A 1.0000
C14 H14A 0.9800
C14 H14B 0.9800
C14 H14C 0.9800
C15 H15A 0.9800
C15 H15B 0.9800
C15 H15C 0.9800
C16 C21 1.395(4)
C16 C17 1.400(3)
C17 C18 1.398(3)
C17 C22 1.512(4)
C18 C19 1.370(4)
C18 H18A 0.9500
C19 C20 1.382(4)
C19 H19A 0.9500
C20 C21 1.394(3)
C20 H20A 0.9500
C21 C25 1.528(4)
C22 C24 1.525(3)
C22 C23 1.532(4)
C22 H22A 1.0000
C23 H23A 0.9800
C23 H23B 0.9800
C23 H23C 0.9800
C24 H24A 0.9800
C24 H24B 0.9800
C24 H24C 0.9800
C25 C27 1.524(4)
C25 C26 1.535(4)
C25 H25A 1.0000
C26 H26A 0.9800
C26 H26B 0.9800
C26 H26C 0.9800
C27 H27A 0.9800
C27 H27B 0.9800
C27 H27C 0.9800
P1 O2 1.5889(16)
P1 O1 1.5987(15)
P1 O3 1.6023(17)
O1 C28 1.415(2)
O2 C42 1.409(3)
O3 C56 1.415(3)
C28 C29 1.369(3)
C28 C33 1.411(3)
C29 C30 1.386(3)
C29 H29A 0.9500
C30 C31 1.392(3)
C30 H30A 0.9500
C31 C32 1.388(4)
C31 C34 1.549(3)
C32 C33 1.401(3)
C32 H32A 0.9500
C33 C38 1.529(4)
C34 C35 1.516(4)
C34 C36 1.525(4)
C34 C37 1.542(4)
C35 H35A 0.9800
C35 H35B 0.9800
C35 H35C 0.9800
C36 H36A 0.9800
C36 H36B 0.9800
C36 H36C 0.9800
C37 H37A 0.9800
C37 H37B 0.9800
C37 H37C 0.9800
C38 C39 1.537(3)
C38 C40 1.537(3)
C38 C41 1.546(4)
C39 H39A 0.9800
C39 H39B 0.9800
C39 H39C 0.9800
C40 H40A 0.9800
C40 H40B 0.9800
C40 H40C 0.9800
C41 H41A 0.9800
C41 H41B 0.9800
C41 H41C 0.9800
C42 C47 1.379(3)
C42 C43 1.406(3)
C43 C44 1.387(3)
C43 C48 1.535(3)
C44 C45 1.408(3)
C44 H44A 0.9500
C45 C46 1.392(3)
C45 C52 1.524(3)
C46 C47 1.382(3)
C46 H46A 0.9500
C47 H47A 0.9500
C48 C51 1.537(3)
C48 C50 1.538(3)
C48 C49 1.544(3)
C49 H49A 0.9800
C49 H49B 0.9800
C49 H49C 0.9800
C50 H50A 0.9800
C50 H50B 0.9800
C50 H50C 0.9800
C51 H51A 0.9800
C51 H51B 0.9800
C51 H51C 0.9800
C52 C53 1.534(4)
C52 C55 1.534(3)
C52 C54 1.542(3)
C53 H53A 0.9800
C53 H53B 0.9800
C53 H53C 0.9800
C54 H54A 0.9800
C54 H54B 0.9800
C54 H54C 0.9800
C55 H55A 0.9800
C55 H55B 0.9800
C55 H55C 0.9800
C56 C61 1.388(3)
C56 C57 1.382(3)
C57 C58 1.408(3)
C57 C62 1.544(3)
C58 C59 1.398(3)
C58 H58A 0.9500
C59 C60 1.380(3)
C59 C66 1.542(3)
C60 C61 1.388(3)
C60 H60A 0.9500
C61 H61A 0.9500
C62 C64 1.531(4)
C62 C65 1.537(4)
C62 C63 1.542(3)
C63 H63A 0.9800
C63 H63B 0.9800
C63 H63C 0.9800
C64 H64A 0.9800
C64 H64B 0.9800
C64 H64C 0.9800
C65 H65A 0.9800
C65 H65B 0.9800
C65 H65C 0.9800
C66 C67 1.527(4)
C66 C68 1.536(3)
C66 C69 1.545(3)
C67 H67A 0.9800
C67 H67B 0.9800
C67 H67C 0.9800
C68 H68A 0.9800
C68 H68B 0.9800
C68 H68C 0.9800
C69 H69A 0.9800
C69 H69B 0.9800
C69 H69C 0.9800
C70 Cl4 1.735(3)
C70 Cl3 1.754(3)
C70 H70A 0.9900
C70 H70B 0.9900

loop_
_geom_torsion_atom_site_label_1
_geom_torsion_atom_site_label_2
_geom_torsion_atom_site_label_3
_geom_torsion_atom_site_label_4
_geom_torsion
Cl1 Pd1 C1 N2 -77.5(2)
Cl2 Pd1 C1 N2 98.5(2)
Cl1 Pd1 C1 N1 112.76(19)
Cl2 Pd1 C1 N1 -71.29(19)
N2 C1 N1 C2 -0.7(3)
Pd1 C1 N1 C2 171.17(17)
N2 C1 N1 C4 169.7(2)
Pd1 C1 N1 C4 -18.4(3)
C1 N1 C2 C3 0.1(3)
C4 N1 C2 C3 -169.8(2)
N1 C1 N2 C3 1.1(3)
Pd1 C1 N2 C3 -170.30(18)
N1 C1 N2 C16 -169.6(2)
Pd1 C1 N2 C16 19.0(3)
N1 C2 C3 N2 0.5(3)
C1 N2 C3 C2 -1.0(3)
C16 N2 C3 C2 169.7(2)
C1 N1 C4 C5 110.3(3)
C2 N1 C4 C5 -80.9(3)
C1 N1 C4 C9 -69.6(3)
C2 N1 C4 C9 99.2(3)
C9 C4 C5 C6 3.9(4)
N1 C4 C5 C6 -176.1(2)
C9 C4 C5 C10 -172.8(2)
N1 C4 C5 C10 7.2(3)
C4 C5 C6 C7 0.1(3)
C10 C5 C6 C7 176.8(2)
C5 C6 C7 C8 -2.7(4)
C6 C7 C8 C9 1.7(4)
C7 C8 C9 C4 2.0(3)
C7 C8 C9 C13 -173.3(2)
C5 C4 C9 C8 -4.9(4)
N1 C4 C9 C8 175.1(2)
C5 C4 C9 C13 170.4(2)
N1 C4 C9 C13 -9.7(3)
C6 C5 C10 C11 44.2(3)
C4 C5 C10 C11 -139.2(2)
C6 C5 C10 C12 -79.3(3)
C4 C5 C10 C12 97.3(3)
C8 C9 C13 C14 -28.6(3)
C4 C9 C13 C14 156.3(2)
C8 C9 C13 C15 95.1(3)
C4 C9 C13 C15 -80.0(3)
C1 N2 C16 C21 93.2(3)
C3 N2 C16 C21 -76.3(3)
C1 N2 C16 C17 -87.7(3)
C3 N2 C16 C17 102.7(3)
C21 C16 C17 C18 1.1(4)
N2 C16 C17 C18 -177.9(2)
C21 C16 C17 C22 178.0(2)
N2 C16 C17 C22 -1.0(4)
C16 C17 C18 C19 -1.1(4)
C22 C17 C18 C19 -178.1(2)
C17 C18 C19 C20 0.2(4)
C18 C19 C20 C21 0.8(4)
C19 C20 C21 C16 -0.9(4)
C19 C20 C21 C25 176.4(3)
C17 C16 C21 C20 -0.1(4)
N2 C16 C21 C20 178.9(2)
C17 C16 C21 C25 -177.3(2)
N2 C16 C21 C25 1.8(4)
C18 C17 C22 C24 -49.2(3)
C16 C17 C22 C24 134.0(2)
C18 C17 C22 C23 75.4(3)
C16 C17 C22 C23 -101.4(3)
C20 C21 C25 C27 45.8(3)
C16 C21 C25 C27 -137.1(3)
C20 C21 C25 C26 -78.6(3)
C16 C21 C25 C26 98.4(3)
Cl1 Pd1 P1 O2 -141.09(7)
Cl2 Pd1 P1 O2 42.93(7)
Cl1 Pd1 P1 O1 101.22(8)
Cl2 Pd1 P1 O1 -74.76(8)
Cl1 Pd1 P1 O3 -18.00(6)
Cl2 Pd1 P1 O3 166.02(6)
O2 P1 O1 C28 -156.08(18)
O3 P1 O1 C28 97.17(19)
Pd1 P1 O1 C28 -32.0(2)
O1 P1 O2 C42 -63.26(19)
O3 P1 O2 C42 38.15(19)
Pd1 P1 O2 C42 168.47(15)
O2 P1 O3 C56 69.38(19)
O1 P1 O3 C56 172.46(18)
Pd1 P1 O3 C56 -57.80(19)
P1 O1 C28 C29 -31.9(3)
P1 O1 C28 C33 150.82(18)
C33 C28 C29 C30 1.5(4)
O1 C28 C29 C30 -175.7(2)
C28 C29 C30 C31 1.6(4)
C29 C30 C31 C32 -3.1(4)
C29 C30 C31 C34 176.5(2)
C30 C31 C32 C33 1.7(4)
C34 C31 C32 C33 -177.9(2)
C31 C32 C33 C28 1.1(4)
C31 C32 C33 C38 -178.4(2)
C29 C28 C33 C32 -2.7(4)
O1 C28 C33 C32 174.5(2)
C29 C28 C33 C38 176.8(2)
O1 C28 C33 C38 -5.9(3)
C30 C31 C34 C35 -1.7(4)
C32 C31 C34 C35 177.9(3)
C30 C31 C34 C36 118.6(3)
C32 C31 C34 C36 -61.8(3)
C30 C31 C34 C37 -122.2(3)
C32 C31 C34 C37 57.3(3)
C32 C33 C38 C39 121.4(2)
C28 C33 C38 C39 -58.1(3)
C32 C33 C38 C40 2.0(4)
C28 C33 C38 C40 -177.5(2)
C32 C33 C38 C41 -116.5(3)
C28 C33 C38 C41 64.0(3)
P1 O2 C42 C47 11.3(3)
P1 O2 C42 C43 -169.37(16)
C47 C42 C43 C44 0.3(3)
O2 C42 C43 C44 -179.04(19)
C47 C42 C43 C48 177.6(2)
O2 C42 C43 C48 -1.8(3)
C42 C43 C44 C45 -0.9(3)
C48 C43 C44 C45 -178.2(2)
C43 C44 C45 C46 0.6(4)
C43 C44 C45 C52 178.9(2)
C44 C45 C46 C47 0.4(4)
C52 C45 C46 C47 -177.9(2)
C43 C42 C47 C46 0.6(4)
O2 C42 C47 C46 179.9(2)
C45 C46 C47 C42 -0.9(4)
C44 C43 C48 C51 -7.1(3)
C42 C43 C48 C51 175.8(2)
C44 C43 C48 C50 111.4(2)
C42 C43 C48 C50 -65.7(3)
C44 C43 C48 C49 -126.8(2)
C42 C43 C48 C49 56.1(3)
C46 C45 C52 C53 105.6(3)
C44 C45 C52 C53 -72.6(3)
C46 C45 C52 C55 -13.7(3)
C44 C45 C52 C55 168.1(2)
C46 C45 C52 C54 -134.2(3)
C44 C45 C52 C54 47.6(3)
P1 O3 C56 C61 -10.9(3)
P1 O3 C56 C57 170.83(18)
C61 C56 C57 C58 0.7(4)
O3 C56 C57 C58 178.9(2)
C61 C56 C57 C62 179.2(2)
O3 C56 C57 C62 -2.6(4)
C56 C57 C58 C59 0.0(4)
C62 C57 C58 C59 -178.5(2)
C57 C58 C59 C60 -0.6(4)
C57 C58 C59 C66 179.4(2)
C58 C59 C60 C61 0.4(4)
C66 C59 C60 C61 -179.5(2)
C57 C56 C61 C60 -0.9(4)
O3 C56 C61 C60 -179.1(2)
C59 C60 C61 C56 0.3(4)
C56 C57 C62 C64 61.6(3)
C58 C57 C62 C64 -120.0(3)
C56 C57 C62 C65 -178.5(2)
C58 C57 C62 C65 -0.1(3)
C56 C57 C62 C63 -59.2(3)
C58 C57 C62 C63 119.2(2)
C60 C59 C66 C67 175.5(2)
C58 C59 C66 C67 -4.4(3)
C60 C59 C66 C68 55.5(3)
C58 C59 C66 C68 -124.4(2)
C60 C59 C66 C69 -63.9(3)
C58 C59 C66 C69 116.2(3)
